data_7025641
loop_
_publ_author_name
'Pardo, Emilio'
'Train, Cyrille'
'Lescou\"ezec, Rodrigue'
'Boubekeur, Kamal'
'Ruiz, Eliseo'
'Lloret, Francesc'
'Verdaguer, Michel'

_publ_section_title
;
 Synthesis, crystal structure and magnetic properties of two
 oxalato-bridged dimetallic trinuclear complexes combined with a polar
 cation.
;
_journal_issue 20
_journal_name_full 'Dalton transactions (Cambridge, England : 2003)'
_journal_page_first 4951
_journal_page_last 4958
_journal_paper_doi 10.1039/c002468f
_journal_volume 39
_journal_year 2010
_chemical_formula_moiety '(C12 H4 Co Cr2 O26), 4(C5 H7 N2), 3.25(O)'
_chemical_formula_sum 'C32 H32 Co Cr2 N8 O29.25'
_chemical_formula_weight 1159.58
_chemical_name_systematic
;
?
;
_space_group_IT_number 15
_symmetry_cell_setting monoclinic
_symmetry_space_group_name_Hall '-C 2yc'
_symmetry_space_group_name_H-M 'C 1 2/c 1'
_atom_sites_solution_hydrogens geom
_atom_sites_solution_primary direct
_atom_sites_solution_secondary difmap
_audit_creation_method SHELXL-97
_cell_angle_alpha 90.00
_cell_angle_beta 101.113(9)
_cell_angle_gamma 90.00
_cell_formula_units_Z 4
_cell_length_a 11.4334(16)
_cell_length_b 20.243(2)
_cell_length_c 21.805(3)
_cell_measurement_reflns_used 230
_cell_measurement_temperature 250(2)
_cell_measurement_theta_max 22.22
_cell_measurement_theta_min 4.16
_cell_volume 4952.1(11)
_computing_cell_refinement 'DIRAX/LSQ (Duisenberg & Schreurs, 1989-2000)'
_computing_data_collection 'COLLECT (Nonius BV, 1997-2000)'
_computing_data_reduction 'EvalCCD (Duisenberg & Schreurs 1990-2000)'
_computing_molecular_graphics 'DIAMOND (Brandenburg, 1999)'
_computing_publication_material 'SHELXL-97 (Sheldrick, 1997)'
_computing_structure_refinement 'SHELXL-97 (Sheldrick, 1997)'
_computing_structure_solution 'SHELXS-97 (Sheldrick, 1990)'
_diffrn_ambient_temperature 250(2)
_diffrn_detector_area_resol_mean 9
_diffrn_measured_fraction_theta_full 0.998
_diffrn_measured_fraction_theta_max 0.998
_diffrn_measurement_device '95mm CCD camera on \k-goniostat'
_diffrn_measurement_device_type KappaCCD
_diffrn_measurement_method CCD
_diffrn_radiation_monochromator 'horizonally mounted graphite crystal'
_diffrn_radiation_source 'fine-focus sealed tube'
_diffrn_radiation_type MoK\a
_diffrn_radiation_wavelength 0.71073
_diffrn_reflns_av_R_equivalents 0.0391
_diffrn_reflns_av_sigmaI/netI 0.0681
_diffrn_reflns_limit_h_max 15
_diffrn_reflns_limit_h_min -13
_diffrn_reflns_limit_k_max 15
_diffrn_reflns_limit_k_min -28
_diffrn_reflns_limit_l_max 30
_diffrn_reflns_limit_l_min -20
_diffrn_reflns_number 12147
_diffrn_reflns_theta_full 30.02
_diffrn_reflns_theta_max 30.02
_diffrn_reflns_theta_min 2.08
_diffrn_standards_decay_% 0
_diffrn_standards_number 0
_exptl_absorpt_coefficient_mu 0.861
_exptl_absorpt_correction_T_max 0.8914
_exptl_absorpt_correction_T_min 0.7561
_exptl_absorpt_correction_type multi-scan
_exptl_absorpt_process_details
;
R.H. Blessing, Acta Cryst. (1995), A51, 33-38
;
_exptl_crystal_colour 'dark brown'
_exptl_crystal_density_diffrn 1.555
_exptl_crystal_density_meas ?
_exptl_crystal_density_method 'not measured'
_exptl_crystal_description 'hexagonal plate'
_exptl_crystal_F_000 2356
_exptl_crystal_size_max 0.31
_exptl_crystal_size_mid 0.27
_exptl_crystal_size_min 0.12
_refine_diff_density_max 0.911
_refine_diff_density_min -0.962
_refine_diff_density_rms 0.139
_refine_ls_extinction_method none
_refine_ls_goodness_of_fit_ref 1.068
_refine_ls_hydrogen_treatment noref
_refine_ls_matrix_type full
_refine_ls_number_parameters 328
_refine_ls_number_reflns 7010
_refine_ls_number_restraints 0
_refine_ls_restrained_S_all 1.068
_refine_ls_R_factor_all 0.0866
_refine_ls_R_factor_gt 0.0583
_refine_ls_shift/su_max 0.000
_refine_ls_shift/su_mean 0.000
_refine_ls_structure_factor_coef Fsqd
_refine_ls_weighting_details 'calc w=1/[\s^2^(Fo^2^)+(0.0305P)^2^+1.0401P] where P=(Fo^2^+2Fc^2^)/3'
_refine_ls_weighting_scheme calc
_refine_ls_wR_factor_gt 0.1101
_refine_ls_wR_factor_ref 0.1395
_reflns_number_gt 4327
_reflns_number_total 7010
_reflns_threshold_expression >2sigma(I)
_cod_data_source_file c002468f.txt
_cod_data_source_block emil19
_cod_depositor_comments
;
The following automatic conversions were performed:

'_exptl_crystal_density_meas' value 'not measured' was changed to '?'
- the value is perceived as not measured.

Automatic conversion script
Id: cif_fix_values 3008 2015-01-20 13:52:24Z robertas 
;
_cod_original_cell_volume 4951.9(11)
_cod_original_sg_symbol_H-M 'C 2/c'
_cod_database_code 7025641

loop_
_symmetry_equiv_pos_as_xyz
'x, y, z'
'-x, y, -z+1/2'
'x+1/2, y+1/2, z'
'-x+1/2, y+1/2, -z+1/2'
'-x, -y, -z'
'x, -y, z-1/2'
'-x+1/2, -y+1/2, -z'
'x+1/2, -y+1/2, z-1/2'

loop_
_atom_site_label
_atom_site_type_symbol
_atom_site_fract_x
_atom_site_fract_y
_atom_site_fract_z
_atom_site_U_iso_or_equiv
_atom_site_adp_type
_atom_site_occupancy
_atom_site_symmetry_multiplicity
_atom_site_calc_flag
_atom_site_refinement_flags
Co1 Co -0.2500 0.2500 0.5000 0.0225(2) Uani 1 2 d S
Cr1 Cr 0.18367(5) 0.21314(3) 0.64890(3) 0.02145(18) Uani 1 1 d .
O1 O -0.1113(2) 0.17625(13) 0.52059(12) 0.0264(6) Uani 1 1 d .
O2 O -0.1246(2) 0.29994(13) 0.57013(13) 0.0273(6) Uani 1 1 d .
O3 O 0.0555(2) 0.28240(13) 0.63116(13) 0.0268(6) Uani 1 1 d .
O4 O 0.0665(2) 0.16206(12) 0.58486(12) 0.0238(5) Uani 1 1 d .
O5 O 0.3092(2) 0.14382(13) 0.65410(13) 0.0305(6) Uani 1 1 d .
O6 O 0.2680(2) 0.24993(13) 0.58501(13) 0.0274(6) Uani 1 1 d .
O7 O 0.4334(3) 0.23560(17) 0.54490(15) 0.0414(8) Uani 1 1 d .
O8 O 0.4751(3) 0.11967(17) 0.61764(19) 0.0543(10) Uani 1 1 d .
O9 O 0.1241(2) 0.17359(14) 0.72019(12) 0.0287(6) Uani 1 1 d .
O10 O 0.2821(3) 0.26674(14) 0.71488(13) 0.0322(6) Uani 1 1 d .
O11 O 0.3267(4) 0.2743(2) 0.81957(17) 0.0699(13) Uani 1 1 d .
O12 O 0.1602(3) 0.17556(16) 0.82536(14) 0.0438(8) Uani 1 1 d .
O13 O -0.3309(3) 0.20343(15) 0.56398(13) 0.0361(7) Uani 1 1 d .
H13A H -0.3005 0.1997 0.5957 0.043 Uiso 1 1 d R
H13B H -0.4005 0.2084 0.5624 0.043 Uiso 1 1 d R
C1 C -0.0279(3) 0.19493(17) 0.56213(16) 0.0211(7) Uani 1 1 d .
C2 C -0.0346(3) 0.26538(17) 0.59012(17) 0.0223(7) Uani 1 1 d .
C3 C 0.3880(3) 0.1547(2) 0.6200(2) 0.0309(8) Uani 1 1 d .
C4 C 0.3650(3) 0.2185(2) 0.57900(18) 0.0280(8) Uani 1 1 d .
C5 C 0.1766(4) 0.1952(2) 0.77412(19) 0.0299(8) Uani 1 1 d .
C6 C 0.2710(4) 0.2505(2) 0.7713(2) 0.0362(10) Uani 1 1 d .
N1 N 0.1298(6) 0.5465(3) 0.5529(3) 0.089(2) Uani 1 1 d .
H1 H 0.0979 0.5831 0.5624 0.106 Uiso 1 1 calc R
N2 N 0.2902(4) 0.3749(2) 0.5165(2) 0.0540(11) Uani 1 1 d .
H2A H 0.2691 0.3378 0.5314 0.065 Uiso 1 1 calc R
H2B H 0.3471 0.3754 0.4952 0.065 Uiso 1 1 calc R
C7 C 0.2115(7) 0.5482(4) 0.5201(4) 0.085(2) Uani 1 1 d .
H7 H 0.2307 0.5892 0.5044 0.102 Uiso 1 1 calc R
C8 C 0.2732(7) 0.4925(3) 0.5067(3) 0.0688(18) Uani 1 1 d .
H8 H 0.3372 0.4960 0.4855 0.083 Uiso 1 1 calc R
C9 C 0.2360(5) 0.4299(3) 0.5261(3) 0.0517(13) Uani 1 1 d .
C10 C 0.1428(5) 0.4318(3) 0.5604(3) 0.0557(14) Uani 1 1 d .
H10 H 0.1161 0.3918 0.5748 0.067 Uiso 1 1 calc R
C11 C 0.0920(6) 0.4872(3) 0.5731(3) 0.0684(17) Uani 1 1 d .
H11 H 0.0301 0.4863 0.5958 0.082 Uiso 1 1 calc R
N3 N 0.4655(6) 0.5486(3) 0.6707(3) 0.089(2) Uani 1 1 d .
H3 H 0.4670 0.5916 0.6720 0.107 Uiso 1 1 calc R
N4 N 0.4657(5) 0.3520(3) 0.6739(3) 0.0831(18) Uani 1 1 d .
H4A H 0.4075 0.3309 0.6857 0.100 Uiso 1 1 calc R
H4B H 0.5254 0.3301 0.6646 0.100 Uiso 1 1 calc R
C12 C 0.5596(7) 0.5157(4) 0.6535(4) 0.081(2) Uani 1 1 d .
H12 H 0.6230 0.5392 0.6420 0.097 Uiso 1 1 calc R
C13 C 0.5590(6) 0.4514(4) 0.6536(3) 0.078(2) Uani 1 1 d .
H13 H 0.6234 0.4289 0.6421 0.093 Uiso 1 1 calc R
C14 C 0.4637(6) 0.4132(3) 0.6704(3) 0.0666(17) Uani 1 1 d .
C15 C 0.3660(5) 0.4489(4) 0.6857(3) 0.076(2) Uani 1 1 d .
H15 H 0.3002 0.4264 0.6957 0.091 Uiso 1 1 calc R
C16 C 0.3693(6) 0.5161(4) 0.6857(3) 0.0755(19) Uani 1 1 d .
H16 H 0.3057 0.5404 0.6960 0.091 Uiso 1 1 calc R
O14 O 0.3746(9) 0.0672(4) 0.7695(4) 0.151(3) Uani 1 1 d .
O15 O 0.5000 -0.110(4) 0.7500 0.22(3) Uiso 0.25 2 d SP
O16 O 0.364(2) -0.0833(11) 0.6472(11) 0.194(8) Uiso 0.50 1 d P

loop_
_atom_site_aniso_label
_atom_site_aniso_U_11
_atom_site_aniso_U_22
_atom_site_aniso_U_33
_atom_site_aniso_U_23
_atom_site_aniso_U_13
_atom_site_aniso_U_12
Co1 0.0179(4) 0.0300(4) 0.0204(3) 0.0005(3) 0.0055(3) 0.0014(3)
Cr1 0.0181(3) 0.0252(3) 0.0220(3) 0.0019(2) 0.0062(2) 0.0005(2)
O1 0.0221(13) 0.0280(13) 0.0295(13) -0.0042(11) 0.0060(10) 0.0013(10)
O2 0.0229(13) 0.0284(13) 0.0305(14) -0.0032(11) 0.0048(11) 0.0063(10)
O3 0.0229(13) 0.0273(13) 0.0297(14) -0.0055(11) 0.0036(11) 0.0014(10)
O4 0.0213(13) 0.0240(13) 0.0264(13) -0.0014(10) 0.0050(10) 0.0023(10)
O5 0.0259(14) 0.0331(14) 0.0353(15) 0.0116(12) 0.0129(12) 0.0068(11)
O6 0.0245(14) 0.0306(14) 0.0293(14) 0.0086(11) 0.0108(11) 0.0038(10)
O7 0.0307(16) 0.059(2) 0.0397(17) 0.0156(15) 0.0199(14) 0.0032(14)
O8 0.048(2) 0.051(2) 0.071(3) 0.0205(18) 0.0304(19) 0.0273(17)
O9 0.0267(14) 0.0354(15) 0.0265(13) -0.0015(11) 0.0112(10) -0.0082(11)
O10 0.0311(15) 0.0368(15) 0.0284(14) 0.0035(12) 0.0048(12) -0.0100(12)
O11 0.093(3) 0.078(3) 0.0330(19) 0.0006(18) -0.001(2) -0.053(2)
O12 0.055(2) 0.0509(19) 0.0286(15) 0.0011(14) 0.0159(14) -0.0171(16)
O13 0.0250(14) 0.063(2) 0.0224(13) 0.0094(13) 0.0104(11) 0.0011(13)
C1 0.0231(17) 0.0212(16) 0.0212(16) -0.0006(13) 0.0095(13) -0.0009(13)
C2 0.0227(18) 0.0235(17) 0.0226(16) -0.0018(13) 0.0090(13) 0.0028(13)
C3 0.0246(19) 0.036(2) 0.034(2) 0.0045(16) 0.0099(16) 0.0054(16)
C4 0.0239(19) 0.034(2) 0.0271(18) 0.0040(15) 0.0075(15) -0.0014(15)
C5 0.033(2) 0.0300(19) 0.0295(19) -0.0017(15) 0.0115(16) -0.0026(16)
C6 0.041(2) 0.039(2) 0.028(2) 0.0007(17) 0.0053(18) -0.0109(18)
N1 0.072(4) 0.084(4) 0.106(5) -0.028(4) 0.009(4) 0.033(3)
N2 0.075(3) 0.038(2) 0.055(3) 0.0029(19) 0.026(2) 0.014(2)
C7 0.084(5) 0.062(4) 0.109(6) -0.006(4) 0.020(5) -0.003(4)
C8 0.094(5) 0.037(3) 0.087(5) 0.009(3) 0.045(4) 0.006(3)
C9 0.057(3) 0.046(3) 0.051(3) 0.001(2) 0.009(2) 0.002(2)
C10 0.042(3) 0.074(4) 0.053(3) -0.013(3) 0.015(2) -0.004(3)
C11 0.065(4) 0.065(4) 0.077(4) -0.009(3) 0.018(3) 0.004(3)
N3 0.080(4) 0.090(4) 0.100(5) 0.041(4) 0.022(4) 0.003(4)
N4 0.072(4) 0.081(4) 0.101(5) -0.004(4) 0.028(4) -0.007(3)
C12 0.082(5) 0.077(5) 0.089(5) 0.037(4) 0.030(4) -0.003(4)
C13 0.047(3) 0.120(6) 0.067(4) 0.018(4) 0.017(3) 0.008(4)
C14 0.078(4) 0.066(4) 0.049(3) 0.019(3) -0.004(3) -0.006(3)
C15 0.038(3) 0.131(7) 0.055(4) 0.031(4) 0.000(3) 0.002(4)
C16 0.066(4) 0.095(5) 0.062(4) 0.031(4) 0.003(3) 0.011(4)
O14 0.202(8) 0.132(6) 0.110(6) 0.022(5) 0.007(6) -0.007(6)

loop_
_atom_type_symbol
_atom_type_description
_atom_type_scat_dispersion_real
_atom_type_scat_dispersion_imag
_atom_type_scat_source
C C 0.0033 0.0016 'International Tables Vol C Tables 4.2.6.8 and 6.1.1.4'
H H 0.0000 0.0000 'International Tables Vol C Tables 4.2.6.8 and 6.1.1.4'
Co Co 0.3494 0.9721 'International Tables Vol C Tables 4.2.6.8 and 6.1.1.4'
Cr Cr 0.3209 0.6236 'International Tables Vol C Tables 4.2.6.8 and 6.1.1.4'
N N 0.0061 0.0033 'International Tables Vol C Tables 4.2.6.8 and 6.1.1.4'
O O 0.0106 0.0060 'International Tables Vol C Tables 4.2.6.8 and 6.1.1.4'

loop_
_geom_angle_atom_site_label_1
_geom_angle_atom_site_label_2
_geom_angle_atom_site_label_3
_geom_angle
_geom_angle_site_symmetry_1
_geom_angle_site_symmetry_3
O13 Co1 O13 180.000(1) . 7_456
O13 Co1 O2 86.61(11) . 7_456
O13 Co1 O2 93.39(11) 7_456 7_456
O13 Co1 O2 93.39(11) . .
O13 Co1 O2 86.61(11) 7_456 .
O2 Co1 O2 180.000(1) 7_456 .
O13 Co1 O1 92.86(11) . 7_456
O13 Co1 O1 87.14(11) 7_456 7_456
O2 Co1 O1 79.28(10) 7_456 7_456
O2 Co1 O1 100.72(10) . 7_456
O13 Co1 O1 87.14(11) . .
O13 Co1 O1 92.86(11) 7_456 .
O2 Co1 O1 100.72(10) 7_456 .
O2 Co1 O1 79.28(10) . .
O1 Co1 O1 180.00(14) 7_456 .
O10 Cr1 O9 83.34(11) . .
O10 Cr1 O6 91.12(12) . .
O9 Cr1 O6 171.26(11) . .
O10 Cr1 O5 92.44(12) . .
O9 Cr1 O5 91.36(12) . .
O6 Cr1 O5 82.09(11) . .
O10 Cr1 O3 92.80(12) . .
O9 Cr1 O3 94.84(12) . .
O6 Cr1 O3 92.18(11) . .
O5 Cr1 O3 172.31(12) . .
O10 Cr1 O4 173.50(12) . .
O9 Cr1 O4 93.04(11) . .
O6 Cr1 O4 93.08(11) . .
O5 Cr1 O4 93.04(11) . .
O3 Cr1 O4 82.10(10) . .
C1 O1 Co1 111.8(2) . .
C2 O2 Co1 112.2(2) . .
C2 O3 Cr1 114.0(2) . .
C1 O4 Cr1 113.4(2) . .
C3 O5 Cr1 114.9(2) . .
C4 O6 Cr1 115.1(2) . .
C5 O9 Cr1 114.1(2) . .
C6 O10 Cr1 113.8(3) . .
Co1 O13 H13A 120.6 . .
Co1 O13 H13B 119.5 . .
H13A O13 H13B 110.5 . .
O1 C1 O4 126.5(3) . .
O1 C1 C2 118.4(3) . .
O4 C1 C2 115.1(3) . .
O2 C2 O3 126.3(3) . .
O2 C2 C1 118.3(3) . .
O3 C2 C1 115.3(3) . .
O8 C3 O5 125.8(4) . .
O8 C3 C4 120.0(4) . .
O5 C3 C4 114.3(3) . .
O7 C4 O6 125.1(4) . .
O7 C4 C3 121.5(4) . .
O6 C4 C3 113.4(3) . .
O12 C5 O9 126.3(4) . .
O12 C5 C6 119.5(4) . .
O9 C5 C6 114.2(3) . .
O11 C6 O10 125.9(4) . .
O11 C6 C5 119.8(4) . .
O10 C6 C5 114.3(3) . .
C7 N1 C11 120.7(6) . .
C7 N1 H1 119.7 . .
C11 N1 H1 119.7 . .
C9 N2 H2A 120.0 . .
C9 N2 H2B 120.0 . .
H2A N2 H2B 120.0 . .
N1 C7 C8 123.3(7) . .
N1 C7 H7 118.3 . .
C8 C7 H7 118.4 . .
C7 C8 C9 117.7(6) . .
C7 C8 H8 121.1 . .
C9 C8 H8 121.1 . .
N2 C9 C10 122.3(5) . .
N2 C9 C8 122.0(6) . .
C10 C9 C8 115.5(5) . .
C11 C10 C9 122.7(6) . .
C11 C10 H10 118.6 . .
C9 C10 H10 118.6 . .
C10 C11 N1 119.9(6) . .
C10 C11 H11 120.1 . .
N1 C11 H11 120.1 . .
C16 N3 C12 122.5(7) . .
C16 N3 H3 118.8 . .
C12 N3 H3 118.8 . .
C14 N4 H4A 120.0 . .
C14 N4 H4B 120.0 . .
H4A N4 H4B 120.0 . .
C13 C12 N3 118.6(7) . .
C13 C12 H12 120.7 . .
N3 C12 H12 120.7 . .
C12 C13 C14 122.8(7) . .
C12 C13 H13 118.6 . .
C14 C13 H13 118.6 . .
N4 C14 C15 119.9(7) . .
N4 C14 C13 123.0(7) . .
C15 C14 C13 117.0(6) . .
C16 C15 C14 119.0(7) . .
C16 C15 H15 120.5 . .
C14 C15 H15 120.5 . .
C15 C16 N3 120.1(7) . .
C15 C16 H16 119.9 . .
N3 C16 H16 119.9 . .

loop_
_geom_bond_atom_site_label_1
_geom_bond_atom_site_label_2
_geom_bond_distance
_geom_bond_site_symmetry_2
Co1 O13 2.046(3) .
Co1 O13 2.046(3) 7_456
Co1 O2 2.138(3) 7_456
Co1 O2 2.138(3) .
Co1 O1 2.161(3) 7_456
Co1 O1 2.161(3) .
Cr1 O10 1.972(3) .
Cr1 O9 1.982(3) .
Cr1 O6 1.986(3) .
Cr1 O5 1.995(3) .
Cr1 O3 2.011(3) .
Cr1 O4 2.023(3) .
O1 C1 1.241(4) .
O2 C2 1.251(4) .
O3 C2 1.275(4) .
O4 C1 1.284(4) .
O5 C3 1.292(5) .
O6 C4 1.307(5) .
O7 C4 1.228(5) .
O8 C3 1.232(5) .
O9 C5 1.289(5) .
O10 C6 1.302(5) .
O11 C6 1.220(5) .
O12 C5 1.234(5) .
O13 H13A 0.7164 .
O13 H13B 0.7959 .
C1 C2 1.559(5) .
C3 C4 1.564(6) .
C5 C6 1.564(6) .
N1 C7 1.281(10) .
N1 C11 1.375(9) .
N1 H1 0.8700 .
N2 C9 1.310(7) .
N2 H2A 0.8700 .
N2 H2B 0.8700 .
C7 C8 1.391(10) .
C7 H7 0.9400 .
C8 C9 1.428(8) .
C8 H8 0.9400 .
C9 C10 1.416(8) .
C10 C11 1.317(8) .
C10 H10 0.9400 .
C11 H11 0.9400 .
N3 C16 1.374(9) .
N3 C12 1.377(10) .
N3 H3 0.8700 .
N4 C14 1.243(8) .
N4 H4A 0.8700 .
N4 H4B 0.8700 .
C12 C13 1.303(11) .
C12 H12 0.9400 .
C13 C14 1.439(10) .
C13 H13 0.9400 .
C14 C15 1.423(10) .
C15 C16 1.361(11) .
C15 H15 0.9400 .
C16 H16 0.9400 .
